data_4512209
loop_
_publ_author_name
'Narasimha, Karnati'
'Jayakannan, Manickam'

_publ_section_title
;
 \p-Conjugated polymer anisotropic organogel nanofibrous assemblies for
 thermoresponsive photonic switches.
;
_journal_issue 21
_journal_name_full 'ACS applied materials &amp; interfaces'
_journal_page_first 19385
_journal_page_last 19396
_journal_paper_doi 10.1021/am505479z
_journal_volume 6
_journal_year 2014
_chemical_formula_sum 'C58 H90 O4'
_chemical_formula_weight 851.29
_chemical_name_systematic
;
 ?
;
_space_group_crystal_system triclinic
_space_group_IT_number 2
_space_group_name_Hall '-P 1'
_space_group_name_H-M_alt 'P -1'
_symmetry_space_group_name_Hall '-P 1'
_symmetry_space_group_name_H-M 'P -1'
_atom_sites_solution_hydrogens geom
_audit_creation_method SHELXL-2013
_cell_angle_alpha 81.000(3)
_cell_angle_beta 72.859(3)
_cell_angle_gamma 72.567(2)
_cell_formula_units_Z 1
_cell_length_a 8.8300(14)
_cell_length_b 12.7274(14)
_cell_length_c 12.7974(17)
_cell_measurement_reflns_used 4434
_cell_measurement_temperature 100(2)
_cell_measurement_theta_max 27.74
_cell_measurement_theta_min 2.28
_cell_volume 1307.5(3)
_computing_cell_refinement 'Bruker SAINT'
_computing_data_collection 'Bruker APEX2'
_computing_data_reduction 'Bruker SAINT'
_computing_molecular_graphics 'Bruker SHELXTL'
_computing_publication_material 'Bruker SHELXTL'
_computing_structure_refinement 'SHELXL-2013 (Sheldrick 2013)'
_computing_structure_solution 'SHELXS-97 (Sheldrick 2008)'
_diffrn_ambient_temperature 100(2)
_diffrn_measured_fraction_theta_full 0.993
_diffrn_measured_fraction_theta_max 0.995
_diffrn_measurement_device_type 'Bruker APEX-II CCD'
_diffrn_measurement_method '\f and \w scans'
_diffrn_radiation_type MoK\a
_diffrn_radiation_wavelength 0.71073
_diffrn_reflns_av_R_equivalents 0.0437
_diffrn_reflns_av_unetI/netI 0.0438
_diffrn_reflns_Laue_measured_fraction_full 0.993
_diffrn_reflns_Laue_measured_fraction_max 0.995
_diffrn_reflns_limit_h_max 10
_diffrn_reflns_limit_h_min -11
_diffrn_reflns_limit_k_max 16
_diffrn_reflns_limit_k_min -16
_diffrn_reflns_limit_l_max 16
_diffrn_reflns_limit_l_min -17
_diffrn_reflns_number 24321
_diffrn_reflns_point_group_measured_fraction_full 0.993
_diffrn_reflns_point_group_measured_fraction_max 0.995
_diffrn_reflns_theta_full 25.242
_diffrn_reflns_theta_max 28.281
_diffrn_reflns_theta_min 4.262
_exptl_absorpt_coefficient_mu 0.065
_exptl_absorpt_correction_T_max 0.992
_exptl_absorpt_correction_T_min 0.979
_exptl_absorpt_correction_type multi-scan
_exptl_absorpt_process_details 'Multi-scan Absorbtion correction'
_exptl_crystal_colour GREEN
_exptl_crystal_density_diffrn 1.081
_exptl_crystal_description BLOCK
_exptl_crystal_F_000 470
_exptl_crystal_size_max 0.320
_exptl_crystal_size_mid 0.280
_exptl_crystal_size_min 0.125
_refine_diff_density_max 0.865
_refine_diff_density_min -0.630
_refine_diff_density_rms 0.061
_refine_ls_extinction_method none
_refine_ls_goodness_of_fit_ref 1.074
_refine_ls_hydrogen_treatment constr
_refine_ls_matrix_type full
_refine_ls_number_parameters 277
_refine_ls_number_reflns 6456
_refine_ls_number_restraints 74
_refine_ls_restrained_S_all 1.115
_refine_ls_R_factor_all 0.1198
_refine_ls_R_factor_gt 0.0830
_refine_ls_shift/su_max 0.000
_refine_ls_shift/su_mean 0.000
_refine_ls_structure_factor_coef Fsqd
_refine_ls_weighting_details 'w=1/[\s^2^(Fo^2^)+(0.1119P)^2^+1.0088P] where P=(Fo^2^+2Fc^2^)/3'
_refine_ls_weighting_scheme calc
_refine_ls_wR_factor_gt 0.2228
_refine_ls_wR_factor_ref 0.2515
_reflns_Friedel_coverage 0.000
_reflns_number_gt 4258
_reflns_number_total 6456
_reflns_threshold_expression 'I > 2\s(I)'
_cod_data_source_file am505479z_si_002.cif
_cod_data_source_block opv10
_cod_depositor_comments
;
The following automatic conversions were performed:

'_exptl_absorpt_correction_type' value 'MULTI-SCAN' changed to
'multi-scan' according to
/home/saulius/struct/COD-crude-data--automatic-downloads/rss-feeds/ACS/lib/dictionaries/cif_core.dic
dictionary named 'cif_core.dic' version 2.4.2 from 2011-04-26.

Automatic conversion script
Id: cif_fix_values 2827 2014-09-09 07:05:25Z andrius 

 Adding full bibliography for 4512209.cif.
;
_cod_database_code 4512209
_shelx_space_group_comment
;
The symmetry employed for this shelxl refinement is uniquely defined
by the following loop, which should always be used as a source of
symmetry information in preference to the above space-group names.
They are only intended as comments.
;
_shelxl_version_number 2013-3

loop_
_space_group_symop_operation_xyz
'x, y, z'
'-x, -y, -z'

loop_
_atom_site_label
_atom_site_type_symbol
_atom_site_fract_x
_atom_site_fract_y
_atom_site_fract_z
_atom_site_U_iso_or_equiv
_atom_site_adp_type
_atom_site_occupancy
_atom_site_site_symmetry_order
_atom_site_calc_flag
_atom_site_refinement_flags_posn
_atom_site_refinement_flags_adp
_atom_site_refinement_flags_occupancy
_atom_site_disorder_assembly
_atom_site_disorder_group
C1 C 1.7835(4) -0.0395(3) 1.3408(3) 0.0550(8) Uani 1 1 d . . . . .
H1A H 1.7383 -0.0235 1.4181 0.083 Uiso 1 1 calc R U . . .
H1B H 1.9031 -0.0512 1.3205 0.083 Uiso 1 1 calc R U . . .
H1C H 1.7582 -0.1061 1.3297 0.083 Uiso 1 1 calc R U . . .
C2 C 1.7075(3) 0.0575(2) 1.2696(2) 0.0377(6) Uani 1 1 d . . . . .
H2A H 1.7393 0.1234 1.2778 0.045 Uiso 1 1 calc R U . . .
H2B H 1.7526 0.0403 1.1918 0.045 Uiso 1 1 calc R U . . .
C3 C 1.5221(3) 0.0841(2) 1.2984(2) 0.0342(5) Uani 1 1 d . . . . .
H3A H 1.4771 0.1050 1.3750 0.041 Uiso 1 1 calc R U . . .
H3B H 1.4905 0.0168 1.2942 0.041 Uiso 1 1 calc R U . . .
C4 C 1.4442(3) 0.17714(19) 1.22401(19) 0.0310(5) Uani 1 1 d . . . . .
H4A H 1.4798 0.2435 1.2256 0.037 Uiso 1 1 calc R U . . .
H4B H 1.4852 0.1549 1.1478 0.037 Uiso 1 1 calc R U . . .
C5 C 1.2570(3) 0.2071(2) 1.2565(2) 0.0336(5) Uani 1 1 d . . . . .
H5A H 1.2163 0.2288 1.3329 0.040 Uiso 1 1 calc R U . . .
H5B H 1.2217 0.1407 1.2547 0.040 Uiso 1 1 calc R U . . .
C6 C 1.1773(3) 0.30031(18) 1.18314(19) 0.0302(5) Uani 1 1 d . . . . .
H6A H 1.2126 0.3669 1.1841 0.036 Uiso 1 1 calc R U . . .
H6B H 1.2157 0.2784 1.1068 0.036 Uiso 1 1 calc R U . . .
C7 C 0.9908(3) 0.3283(2) 1.2195(2) 0.0351(5) Uani 1 1 d . . . . .
H7A H 0.9537 0.3503 1.2957 0.042 Uiso 1 1 calc R U . . .
H7B H 0.9569 0.2607 1.2200 0.042 Uiso 1 1 calc R U . . .
C8 C 0.9024(3) 0.41992(18) 1.14883(19) 0.0308(5) Uani 1 1 d . . . . .
H8A H 0.9328 0.4887 1.1492 0.037 Uiso 1 1 calc R U . . .
H8B H 0.9382 0.3989 1.0723 0.037 Uiso 1 1 calc R U . . .
C9 C 0.7166(3) 0.44083(19) 1.1909(2) 0.0326(5) Uani 1 1 d . . . . .
H9A H 0.6877 0.3712 1.1919 0.039 Uiso 1 1 calc R U . . .
H9B H 0.6820 0.4620 1.2673 0.039 Uiso 1 1 calc R U . . .
C10 C 0.6214(3) 0.52978(19) 1.12354(19) 0.0306(5) Uani 1 1 d . . . . .
H10A H 0.6391 0.6022 1.1271 0.037 Uiso 1 1 calc R U . . .
H10B H 0.6564 0.5122 1.0459 0.037 Uiso 1 1 calc R U . . .
O11 O 0.45171(19) 0.53170(13) 1.17103(14) 0.0331(4) Uani 1 1 d . . . . .
C12 C 0.3342(3) 0.61049(18) 1.13141(18) 0.0278(5) Uani 1 1 d . . . . .
C13 C 0.1722(3) 0.61449(18) 1.18924(18) 0.0289(5) Uani 1 1 d . . . . .
H13 H 0.1506 0.5644 1.2515 0.035 Uiso 1 1 calc R U . . .
C14 C 0.0433(3) 0.69050(18) 1.15690(18) 0.0280(5) Uani 1 1 d . . . . .
H14 H -0.0664 0.6923 1.1975 0.034 Uiso 1 1 calc R U . . .
C15 C 0.0710(3) 0.76549(17) 1.06479(17) 0.0255(4) Uani 1 1 d . . . . .
C16 C 0.2337(3) 0.75993(19) 1.00912(19) 0.0316(5) Uani 1 1 d . . . . .
H16 H 0.2560 0.8100 0.9469 0.038 Uiso 1 1 calc R U . . .
C17 C 0.3656(3) 0.68381(19) 1.04088(19) 0.0325(5) Uani 1 1 d . . . . .
H17 H 0.4755 0.6822 1.0010 0.039 Uiso 1 1 calc R U . . .
C18 C -0.0630(3) 0.84534(18) 1.02588(18) 0.0287(5) Uani 1 1 d . . . . .
H18 H -0.0337 0.8966 0.9664 0.034 Uiso 1 1 calc R U . . .
C19 C -0.2227(3) 0.85187(18) 1.06723(18) 0.0276(5) Uani 1 1 d . . . . .
H19 H -0.2495 0.8008 1.1275 0.033 Uiso 1 1 calc R U . . .
C21 C -0.3433(3) 1.00520(18) 0.94107(17) 0.0267(4) Uani 1 1 d . . . . .
H21 H -0.2360 1.0093 0.9003 0.032 Uiso 1 1 calc R U . . .
C22 C -0.4777(3) 1.07563(18) 0.90989(17) 0.0277(5) Uani 1 1 d D U . . .
O23 O -0.4683(3) 1.1642(2) 0.8309(2) 0.0201(7) Uiso 0.562(4) 1 d D U P A 1
C24 C -0.3143(5) 1.1568(4) 0.7503(3) 0.0201(10) Uiso 0.562(4) 1 d D U P A 1
H24A H -0.2715 1.0829 0.7212 0.024 Uiso 0.562(4) 1 calc R U P A 1
H24B H -0.2328 1.1679 0.7837 0.024 Uiso 0.562(4) 1 calc R U P A 1
C25 C -0.3416(4) 1.2455(3) 0.6581(3) 0.0189(8) Uiso 0.562(4) 1 d D U P A 1
H25 H -0.3560 1.3133 0.6943 0.023 Uiso 0.562(4) 1 calc R U P A 1
C26 C -0.4740(8) 1.2759(7) 0.6184(6) 0.0693(19) Uiso 0.562(4) 1 d D U P A 1
H26A H -0.5645 1.3136 0.6782 0.083 Uiso 0.562(4) 1 calc R U P A 1
H26B H -0.4977 1.2056 0.6143 0.083 Uiso 0.562(4) 1 calc R U P A 1
C27 C -0.5018(9) 1.3408(6) 0.5202(6) 0.0639(19) Uiso 0.562(4) 1 d D U P A 1
H27A H -0.4729 1.4091 0.5246 0.077 Uiso 0.562(4) 1 calc R U P A 1
H27B H -0.4108 1.3011 0.4617 0.077 Uiso 0.562(4) 1 calc R U P A 1
C28 C -0.6324(17) 1.3795(15) 0.4709(13) 0.199(7) Uiso 0.562(4) 1 d D U P A 1
H28A H -0.6266 1.3241 0.4225 0.239 Uiso 0.562(4) 1 calc R U P A 1
H28B H -0.6222 1.4485 0.4250 0.239 Uiso 0.562(4) 1 calc R U P A 1
C29 C -0.7887(15) 1.4001(11) 0.5515(10) 0.134(4) Uiso 0.562(4) 1 d D U P A 1
H29A H -0.8074 1.3299 0.5883 0.201 Uiso 0.562(4) 1 calc R U P A 1
H29B H -0.8763 1.4379 0.5155 0.201 Uiso 0.562(4) 1 calc R U P A 1
H29C H -0.7888 1.4468 0.6057 0.201 Uiso 0.562(4) 1 calc R U P A 1
C30 C -0.1810(5) 1.2416(3) 0.5714(3) 0.0289(9) Uiso 0.562(4) 1 d D U P A 1
H30A H -0.0968 1.2413 0.6084 0.035 Uiso 0.562(4) 1 calc R U P A 1
H30B H -0.1961 1.3104 0.5228 0.035 Uiso 0.562(4) 1 calc R U P A 1
C31 C -0.1139(7) 1.1443(4) 0.5003(4) 0.0410(11) Uiso 0.562(4) 1 d D U P A 1
H31A H -0.1019 1.0752 0.5471 0.062 Uiso 0.562(4) 1 calc R U P A 1
H31B H -0.0064 1.1472 0.4510 0.062 Uiso 0.562(4) 1 calc R U P A 1
H31C H -0.1902 1.1477 0.4568 0.062 Uiso 0.562(4) 1 calc R U P A 1
O23' O -0.4672(5) 1.1369(4) 0.8108(3) 0.0262(9) Uiso 0.438(4) 1 d D U P A 2
C24' C -0.3109(7) 1.1325(5) 0.7342(5) 0.0252(14) Uiso 0.438(4) 1 d D U P A 2
H24C H -0.2412 1.0553 0.7310 0.030 Uiso 0.438(4) 1 calc R U P A 2
H24D H -0.2540 1.1774 0.7573 0.030 Uiso 0.438(4) 1 calc R U P A 2
C25' C -0.3386(8) 1.1771(5) 0.6224(5) 0.0481(16) Uiso 0.438(4) 1 d D U P A 2
H25' H -0.3474 1.1064 0.6031 0.058 Uiso 0.438(4) 1 calc R U P A 2
C26' C -0.4836(6) 1.2361(4) 0.6110(4) 0.0250(11) Uiso 0.438(4) 1 d D U P A 2
H26C H -0.5366 1.2695 0.6822 0.030 Uiso 0.438(4) 1 calc R U P A 2
H26D H -0.5402 1.1793 0.6127 0.030 Uiso 0.438(4) 1 calc R U P A 2
C27' C -0.5469(8) 1.3228(5) 0.5332(5) 0.0300(12) Uiso 0.438(4) 1 d D U P A 2
H27C H -0.5534 1.3944 0.5578 0.036 Uiso 0.438(4) 1 calc R U P A 2
H27D H -0.4633 1.3137 0.4617 0.036 Uiso 0.438(4) 1 calc R U P A 2
C28' C -0.6996(9) 1.3321(5) 0.5140(6) 0.0465(16) Uiso 0.438(4) 1 d D U P A 2
H28C H -0.7846 1.3409 0.5849 0.056 Uiso 0.438(4) 1 calc R U P A 2
H28D H -0.6939 1.2619 0.4869 0.056 Uiso 0.438(4) 1 calc R U P A 2
C29' C -0.7561(6) 1.4271(4) 0.4325(4) 0.0293(12) Uiso 0.438(4) 1 d D U P A 2
H29D H -0.7802 1.4977 0.4637 0.044 Uiso 0.438(4) 1 calc R U P A 2
H29E H -0.8555 1.4203 0.4178 0.044 Uiso 0.438(4) 1 calc R U P A 2
H29F H -0.6688 1.4240 0.3639 0.044 Uiso 0.438(4) 1 calc R U P A 2
C30' C -0.1776(10) 1.1772(7) 0.5359(7) 0.0569(19) Uiso 0.438(4) 1 d D U P A 2
H30C H -0.1008 1.1025 0.5376 0.068 Uiso 0.438(4) 1 calc R U P A 2
H30D H -0.1993 1.1933 0.4626 0.068 Uiso 0.438(4) 1 calc R U P A 2
C31' C -0.0979(12) 1.2581(7) 0.5509(8) 0.072(2) Uiso 0.438(4) 1 d D U P A 2
H31D H -0.1710 1.3327 0.5460 0.108 Uiso 0.438(4) 1 calc R U P A 2
H31E H 0.0056 1.2529 0.4936 0.108 Uiso 0.438(4) 1 calc R U P A 2
H31F H -0.0751 1.2426 0.6230 0.108 Uiso 0.438(4) 1 calc R U P A 2
C20 C -0.3611(2) 0.92776(17) 1.03124(17) 0.0254(4) Uani 1 1 d . . . . .

loop_
_atom_site_aniso_label
_atom_site_aniso_U_11
_atom_site_aniso_U_22
_atom_site_aniso_U_33
_atom_site_aniso_U_23
_atom_site_aniso_U_13
_atom_site_aniso_U_12
C1 0.0441(17) 0.0534(17) 0.066(2) 0.0115(14) -0.0315(15) -0.0029(13)
C2 0.0267(12) 0.0372(12) 0.0488(14) 0.0021(11) -0.0164(11) -0.0046(9)
C3 0.0258(12) 0.0378(12) 0.0357(12) 0.0048(10) -0.0100(10) -0.0058(9)
C4 0.0217(11) 0.0335(11) 0.0340(11) 0.0019(9) -0.0074(9) -0.0039(8)
C5 0.0230(11) 0.0372(12) 0.0352(12) 0.0024(9) -0.0063(9) -0.0040(9)
C6 0.0223(11) 0.0328(11) 0.0328(11) 0.0012(9) -0.0078(9) -0.0047(8)
C7 0.0208(11) 0.0417(13) 0.0360(12) 0.0027(10) -0.0059(9) -0.0027(9)
C8 0.0230(11) 0.0317(11) 0.0343(11) -0.0010(9) -0.0080(9) -0.0025(9)
C9 0.0230(11) 0.0355(12) 0.0339(12) 0.0019(9) -0.0088(9) -0.0009(9)
C10 0.0206(11) 0.0338(11) 0.0342(11) -0.0006(9) -0.0074(9) -0.0035(9)
O11 0.0205(8) 0.0336(8) 0.0393(9) 0.0071(7) -0.0092(7) -0.0026(6)
C12 0.0230(11) 0.0288(10) 0.0306(11) -0.0011(8) -0.0098(9) -0.0035(8)
C13 0.0263(11) 0.0294(10) 0.0290(11) 0.0037(8) -0.0064(9) -0.0082(9)
C14 0.0196(10) 0.0336(11) 0.0282(10) 0.0025(8) -0.0039(8) -0.0079(8)
C15 0.0201(10) 0.0305(10) 0.0259(10) -0.0008(8) -0.0074(8) -0.0059(8)
C16 0.0236(11) 0.0373(12) 0.0303(11) 0.0075(9) -0.0070(9) -0.0080(9)
C17 0.0208(11) 0.0390(12) 0.0329(11) 0.0044(9) -0.0048(9) -0.0068(9)
C18 0.0235(11) 0.0329(11) 0.0277(10) 0.0062(8) -0.0084(9) -0.0073(9)
C19 0.0210(10) 0.0331(11) 0.0261(10) 0.0037(8) -0.0065(8) -0.0062(8)
C21 0.0167(10) 0.0352(11) 0.0260(10) 0.0016(8) -0.0046(8) -0.0069(8)
C22 0.0219(11) 0.0352(11) 0.0239(10) 0.0063(8) -0.0060(8) -0.0089(8)
C20 0.0191(10) 0.0322(10) 0.0238(10) 0.0011(8) -0.0062(8) -0.0065(8)

loop_
_atom_type_symbol
_atom_type_description
_atom_type_scat_dispersion_real
_atom_type_scat_dispersion_imag
_atom_type_scat_source
C C 0.0033 0.0016 'International Tables Vol C Tables 4.2.6.8 and 6.1.1.4'
H H 0.0000 0.0000 'International Tables Vol C Tables 4.2.6.8 and 6.1.1.4'
O O 0.0106 0.0060 'International Tables Vol C Tables 4.2.6.8 and 6.1.1.4'

loop_
_geom_angle_atom_site_label_1
_geom_angle_atom_site_label_2
_geom_angle_atom_site_label_3
_geom_angle
_geom_angle_site_symmetry_1
_geom_angle_site_symmetry_3
C2 C1 H1A 109.5 . .
C2 C1 H1B 109.5 . .
H1A C1 H1B 109.5 . .
C2 C1 H1C 109.5 . .
H1A C1 H1C 109.5 . .
H1B C1 H1C 109.5 . .
C3 C2 C1 113.0(2) . .
C3 C2 H2A 109.0 . .
C1 C2 H2A 109.0 . .
C3 C2 H2B 109.0 . .
C1 C2 H2B 109.0 . .
H2A C2 H2B 107.8 . .
C2 C3 C4 113.78(19) . .
C2 C3 H3A 108.8 . .
C4 C3 H3A 108.8 . .
C2 C3 H3B 108.8 . .
C4 C3 H3B 108.8 . .
H3A C3 H3B 107.7 . .
C5 C4 C3 113.55(19) . .
C5 C4 H4A 108.9 . .
C3 C4 H4A 108.9 . .
C5 C4 H4B 108.9 . .
C3 C4 H4B 108.9 . .
H4A C4 H4B 107.7 . .
C4 C5 C6 114.17(19) . .
C4 C5 H5A 108.7 . .
C6 C5 H5A 108.7 . .
C4 C5 H5B 108.7 . .
C6 C5 H5B 108.7 . .
H5A C5 H5B 107.6 . .
C7 C6 C5 112.31(19) . .
C7 C6 H6A 109.1 . .
C5 C6 H6A 109.1 . .
C7 C6 H6B 109.1 . .
C5 C6 H6B 109.1 . .
H6A C6 H6B 107.9 . .
C6 C7 C8 115.26(19) . .
C6 C7 H7A 108.5 . .
C8 C7 H7A 108.5 . .
C6 C7 H7B 108.5 . .
C8 C7 H7B 108.5 . .
H7A C7 H7B 107.5 . .
C9 C8 C7 111.30(19) . .
C9 C8 H8A 109.4 . .
C7 C8 H8A 109.4 . .
C9 C8 H8B 109.4 . .
C7 C8 H8B 109.4 . .
H8A C8 H8B 108.0 . .
C10 C9 C8 114.02(19) . .
C10 C9 H9A 108.7 . .
C8 C9 H9A 108.7 . .
C10 C9 H9B 108.7 . .
C8 C9 H9B 108.7 . .
H9A C9 H9B 107.6 . .
O11 C10 C9 105.60(18) . .
O11 C10 H10A 110.6 . .
C9 C10 H10A 110.6 . .
O11 C10 H10B 110.6 . .
C9 C10 H10B 110.6 . .
H10A C10 H10B 108.8 . .
C12 O11 C10 118.81(17) . .
O11 C12 C17 125.0(2) . .
O11 C12 C13 115.32(19) . .
C17 C12 C13 119.7(2) . .
C14 C13 C12 120.5(2) . .
C14 C13 H13 119.7 . .
C12 C13 H13 119.7 . .
C13 C14 C15 121.2(2) . .
C13 C14 H14 119.4 . .
C15 C14 H14 119.4 . .
C16 C15 C14 116.99(19) . .
C16 C15 C18 120.23(19) . .
C14 C15 C18 122.77(19) . .
C15 C16 C17 122.6(2) . .
C15 C16 H16 118.7 . .
C17 C16 H16 118.7 . .
C12 C17 C16 119.1(2) . .
C12 C17 H17 120.5 . .
C16 C17 H17 120.5 . .
C19 C18 C15 125.3(2) . .
C19 C18 H18 117.3 . .
C15 C18 H18 117.3 . .
C18 C19 C20 128.0(2) . .
C18 C19 H19 116.0 . .
C20 C19 H19 116.0 . .
C22 C21 C20 121.64(19) . .
C22 C21 H21 119.2 . .
C20 C21 H21 119.2 . .
O23' C22 C21 123.6(2) . .
C21 C22 O23 123.7(2) . .
O23' C22 C20 114.4(2) . 2_477
C21 C22 C20 120.77(19) . 2_477
O23 C22 C20 114.8(2) . 2_477
C22 O23 C24 117.0(3) . .
O23 C24 C25 108.3(3) . .
O23 C24 H24A 110.0 . .
C25 C24 H24A 110.0 . .
O23 C24 H24B 110.0 . .
C25 C24 H24B 110.0 . .
H24A C24 H24B 108.4 . .
C26 C25 C30 114.0(4) . .
C26 C25 C24 125.3(4) . .
C30 C25 C24 110.1(3) . .
C26 C25 H25 100.9 . .
C30 C25 H25 100.9 . .
C24 C25 H25 100.9 . .
C25 C26 C27 130.8(7) . .
C25 C26 H26A 104.6 . .
C27 C26 H26A 104.6 . .
C25 C26 H26B 104.6 . .
C27 C26 H26B 104.6 . .
H26A C26 H26B 105.7 . .
C28 C27 C26 136.4(10) . .
C28 C27 H27A 103.0 . .
C26 C27 H27A 103.0 . .
C28 C27 H27B 103.0 . .
C26 C27 H27B 103.0 . .
H27A C27 H27B 105.1 . .
C27 C28 C29 111.4(12) . .
C27 C28 H28A 109.3 . .
C29 C28 H28A 109.3 . .
C27 C28 H28B 109.3 . .
C29 C28 H28B 109.3 . .
H28A C28 H28B 108.0 . .
C28 C29 H29A 109.5 . .
C28 C29 H29B 109.5 . .
H29A C29 H29B 109.5 . .
C28 C29 H29C 109.5 . .
H29A C29 H29C 109.5 . .
H29B C29 H29C 109.5 . .
C25 C30 C31 116.4(4) . .
C25 C30 H30A 108.2 . .
C31 C30 H30A 108.2 . .
C25 C30 H30B 108.2 . .
C31 C30 H30B 108.2 . .
H30A C30 H30B 107.3 . .
C30 C31 H31A 109.5 . .
C30 C31 H31B 109.5 . .
H31A C31 H31B 109.5 . .
C30 C31 H31C 109.5 . .
H31A C31 H31C 109.5 . .
H31B C31 H31C 109.5 . .
C22 O23' C24' 120.5(3) . .
O23' C24' C25' 108.5(4) . .
O23' C24' H24C 110.0 . .
C25' C24' H24C 110.0 . .
O23' C24' H24D 110.0 . .
C25' C24' H24D 110.0 . .
H24C C24' H24D 108.4 . .
C26' C25' C24' 121.6(6) . .
C26' C25' C30' 123.8(6) . .
C24' C25' C30' 111.9(5) . .
C26' C25' H25' 95.4 . .
C24' C25' H25' 95.4 . .
C30' C25' H25' 95.4 . .
C25' C26' C27' 136.8(5) . .
C25' C26' H26C 103.0 . .
C27' C26' H26C 103.0 . .
C25' C26' H26D 103.0 . .
C27' C26' H26D 103.0 . .
H26C C26' H26D 105.1 . .
C28' C27' C26' 120.3(6) . .
C28' C27' H27C 107.2 . .
C26' C27' H27C 107.2 . .
C28' C27' H27D 107.2 . .
C26' C27' H27D 107.2 . .
H27C C27' H27D 106.9 . .
C27' C28' C29' 116.2(5) . .
C27' C28' H28C 108.2 . .
C29' C28' H28C 108.2 . .
C27' C28' H28D 108.2 . .
C29' C28' H28D 108.2 . .
H28C C28' H28D 107.4 . .
C28' C29' H29D 109.5 . .
C28' C29' H29E 109.5 . .
H29D C29' H29E 109.5 . .
C28' C29' H29F 109.5 . .
H29D C29' H29F 109.5 . .
H29E C29' H29F 109.5 . .
C31' C30' C25' 113.7(7) . .
C31' C30' H30C 108.8 . .
C25' C30' H30C 108.8 . .
C31' C30' H30D 108.8 . .
C25' C30' H30D 108.8 . .
H30C C30' H30D 107.7 . .
C30' C31' H31D 109.5 . .
C30' C31' H31E 109.5 . .
H31D C31' H31E 109.5 . .
C30' C31' H31F 109.5 . .
H31D C31' H31F 109.5 . .
H31E C31' H31F 109.5 . .
C21 C20 C22 117.59(18) . 2_477
C21 C20 C19 123.51(19) . .
C22 C20 C19 118.90(18) 2_477 .

loop_
_geom_bond_atom_site_label_1
_geom_bond_atom_site_label_2
_geom_bond_distance
_geom_bond_site_symmetry_2
C1 C2 1.522(3) .
C1 H1A 0.9800 .
C1 H1B 0.9800 .
C1 H1C 0.9800 .
C2 C3 1.510(3) .
C2 H2A 0.9900 .
C2 H2B 0.9900 .
C3 C4 1.525(3) .
C3 H3A 0.9900 .
C3 H3B 0.9900 .
C4 C5 1.522(3) .
C4 H4A 0.9900 .
C4 H4B 0.9900 .
C5 C6 1.525(3) .
C5 H5A 0.9900 .
C5 H5B 0.9900 .
C6 C7 1.518(3) .
C6 H6A 0.9900 .
C6 H6B 0.9900 .
C7 C8 1.525(3) .
C7 H7A 0.9900 .
C7 H7B 0.9900 .
C8 C9 1.521(3) .
C8 H8A 0.9900 .
C8 H8B 0.9900 .
C9 C10 1.511(3) .
C9 H9A 0.9900 .
C9 H9B 0.9900 .
C10 O11 1.436(3) .
C10 H10A 0.9900 .
C10 H10B 0.9900 .
O11 C12 1.367(2) .
C12 C17 1.385(3) .
C12 C13 1.392(3) .
C13 C14 1.377(3) .
C13 H13 0.9500 .
C14 C15 1.407(3) .
C14 H14 0.9500 .
C15 C16 1.388(3) .
C15 C18 1.466(3) .
C16 C17 1.392(3) .
C16 H16 0.9500 .
C17 H17 0.9500 .
C18 C19 1.334(3) .
C18 H18 0.9500 .
C19 C20 1.457(3) .
C19 H19 0.9500 .
C21 C22 1.378(3) .
C21 C20 1.399(3) .
C21 H21 0.9500 .
C22 O23' 1.375(4) .
C22 O23 1.396(3) .
C22 C20 1.411(3) 2_477
O23 C24 1.432(5) .
C24 C25 1.521(5) .
C24 H24A 0.9900 .
C24 H24B 0.9900 .
C25 C26 1.339(7) .
C25 C30 1.514(5) .
C25 H25 1.0000 .
C26 C27 1.435(8) .
C26 H26A 0.9900 .
C26 H26B 0.9900 .
C27 C28 1.401(13) .
C27 H27A 0.9900 .
C27 H27B 0.9900 .
C28 C29 1.437(12) .
C28 H28A 0.9900 .
C28 H28B 0.9900 .
C29 H29A 0.9800 .
C29 H29B 0.9800 .
C29 H29C 0.9800 .
C30 C31 1.520(6) .
C30 H30A 0.9900 .
C30 H30B 0.9900 .
C31 H31A 0.9800 .
C31 H31B 0.9800 .
C31 H31C 0.9800 .
O23' C24' 1.429(6) .
C24' C25' 1.516(8) .
C24' H24C 0.9900 .
C24' H24D 0.9900 .
C25' C26' 1.313(7) .
C25' C30' 1.523(9) .
C25' H25' 1.0000 .
C26' C27' 1.461(6) .
C26' H26C 0.9900 .
C26' H26D 0.9900 .
C27' C28' 1.408(8) .
C27' H27C 0.9900 .
C27' H27D 0.9900 .
C28' C29' 1.533(7) .
C28' H28C 0.9900 .
C28' H28D 0.9900 .
C29' H29D 0.9800 .
C29' H29E 0.9800 .
C29' H29F 0.9800 .
C30' C31' 1.473(10) .
C30' H30C 0.9900 .
C30' H30D 0.9900 .
C31' H31D 0.9800 .
C31' H31E 0.9800 .
C31' H31F 0.9800 .
C20 C22 1.411(3) 2_477
